data_4308057
loop_
_publ_author_name
'Kuppuswamy Arumugam'
'James E. Bollinger'
'Mark Fink'
'James P. Donahue'

_publ_contact_author_email donahue@tulane.edu
_publ_contact_author_fax 504-865-5596
_publ_contact_author_phone 504-862-3562
_publ_section_title
;
Preparation and Isolation of Dithiolene Thiophosphoryl Molecules as Stable,
Protected Forms of Dithiolene Ligands
;
_journal_name_full 'Inorganic Chemistry'
_journal_page_first 3283
_journal_page_last 3288
_journal_paper_doi 10.1021/ic0700203
_journal_volume 46
_journal_year 2007
_chemical_formula_sum 'C32 H28 O4 S'
_chemical_formula_weight 508.60
_chemical_name_common tetra(p-anisyl)thiophene
_chemical_name_systematic
; 
 ? 
;
_space_group_IT_number 19
_symmetry_cell_setting orthorhombic
_symmetry_space_group_name_Hall 'P 2ac 2ab'
_symmetry_space_group_name_H-M 'P 21 21 21'
_atom_sites_solution_hydrogens geom
_atom_sites_solution_primary direct
_atom_sites_solution_secondary difmap
_audit_creation_method SHELXL-97
_cell_angle_alpha 90.00
_cell_angle_beta 90.00
_cell_angle_gamma 90.00
_cell_formula_units_Z 4
_cell_length_a 9.476(3)
_cell_length_b 10.329(3)
_cell_length_c 25.685(7)
_cell_measurement_reflns_used 5579
_cell_measurement_temperature 100(2)
_cell_measurement_theta_max 28.014
_cell_measurement_theta_min 2.291
_cell_volume 2514.0(13)
_computing_cell_refinement 'Bruker SMART (Bruker-AXS, 2000)'
_computing_data_collection 'Bruker SMART (Bruker-AXS, 2000)'
_computing_data_reduction 'Bruker SAINT+ (Bruker-AXS, 2004)'
_computing_molecular_graphics 'Bruker SHELXTL (Bruker-AXS, 2000a)'
_computing_publication_material 'Bruker SHELXTL (Bruker-AXS, 2000a)'
_computing_structure_refinement 'SHELXL-97 (Sheldrick, 1997)'
_computing_structure_solution 'SHELXS-97 (Sheldrick, 1997)'
_diffrn_ambient_temperature 100(2)
_diffrn_measured_fraction_theta_full 0.984
_diffrn_measured_fraction_theta_max 0.984
_diffrn_measurement_device_type 'Bruker-AXS SMART APEX'
_diffrn_measurement_method 'phi and omega scans'
_diffrn_radiation_monochromator graphite
_diffrn_radiation_source 'fine-focus sealed tube'
_diffrn_radiation_type MoK\a
_diffrn_radiation_wavelength 0.71073
_diffrn_reflns_av_R_equivalents 0.0610
_diffrn_reflns_av_sigmaI/netI 0.0559
_diffrn_reflns_limit_h_max 12
_diffrn_reflns_limit_h_min -12
_diffrn_reflns_limit_k_max 13
_diffrn_reflns_limit_k_min -13
_diffrn_reflns_limit_l_max 33
_diffrn_reflns_limit_l_min -34
_diffrn_reflns_number 21801
_diffrn_reflns_theta_full 28.20
_diffrn_reflns_theta_max 28.20
_diffrn_reflns_theta_min 1.59
_exptl_absorpt_coefficient_mu 0.167
_exptl_absorpt_correction_T_max 0.9947
_exptl_absorpt_correction_T_min 0.9267
_exptl_absorpt_correction_type multi-scan
_exptl_absorpt_process_details 'SADABS (Sheldrick, 2002)'
_exptl_crystal_colour white
_exptl_crystal_density_diffrn 1.344
_exptl_crystal_density_meas 0
_exptl_crystal_density_method 'not measured'
_exptl_crystal_description plate
_exptl_crystal_F_000 1072
_exptl_crystal_size_max 0.46
_exptl_crystal_size_mid 0.36
_exptl_crystal_size_min 0.03
_refine_diff_density_max 0.987
_refine_diff_density_min -0.424
_refine_diff_density_rms 0.093
_refine_ls_abs_structure_details 'Flack H D (1983), Acta Cryst. A39, 876-881'
_refine_ls_abs_structure_Flack 0.00(11)
_refine_ls_extinction_method none
_refine_ls_goodness_of_fit_ref 1.079
_refine_ls_hydrogen_treatment constr
_refine_ls_matrix_type full
_refine_ls_number_parameters 338
_refine_ls_number_reflns 5986
_refine_ls_number_restraints 0
_refine_ls_restrained_S_all 1.079
_refine_ls_R_factor_all 0.0803
_refine_ls_R_factor_gt 0.0703
_refine_ls_shift/su_max 0.000
_refine_ls_shift/su_mean 0.000
_refine_ls_structure_factor_coef Fsqd
_refine_ls_weighting_details 'calc w=1/[\s^2^(Fo^2^)+(0.1140P)^2^+0.6844P] where P=(Fo^2^+2Fc^2^)/3'
_refine_ls_weighting_scheme calc
_refine_ls_wR_factor_gt 0.1752
_refine_ls_wR_factor_ref 0.1817
_reflns_number_gt 5152
_reflns_number_total 5986
_reflns_threshold_expression >2/s(I)
_cod_data_source_file ic0700203si20070105_024028_4.cif
_cod_data_source_block (H3CO-p-C6H4)4C4S_3
_cod_original_cell_volume 2514.1(12)
_cod_database_code 4308057

loop_
_symmetry_equiv_pos_as_xyz
'x, y, z'
'-x+1/2, -y, z+1/2'
'-x, y+1/2, -z+1/2'
'x+1/2, -y+1/2, -z'

loop_
_atom_site_label
_atom_site_type_symbol
_atom_site_fract_x
_atom_site_fract_y
_atom_site_fract_z
_atom_site_U_iso_or_equiv
_atom_site_adp_type
_atom_site_occupancy
_atom_site_symmetry_multiplicity
_atom_site_calc_flag
_atom_site_refinement_flags
_atom_site_disorder_assembly
_atom_site_disorder_group
S1 S 0.58428(9) 0.93800(8) 0.17537(3) 0.0288(2) Uani 1 1 d . . .
O1 O 0.8939(3) 1.4726(2) 0.25594(9) 0.0334(5) Uani 1 1 d . . .
O2 O 0.6090(3) 1.4447(2) -0.06679(9) 0.0351(6) Uani 1 1 d . . .
O3 O 0.3625(3) 0.7841(2) -0.12397(9) 0.0330(6) Uani 1 1 d . . .
O4 O 0.2593(3) 0.3794(2) 0.15927(9) 0.0323(5) Uani 1 1 d . . .
C1 C 0.6288(3) 1.0754(3) 0.14059(13) 0.0255(6) Uani 1 1 d . . .
C2 C 0.5932(3) 1.0612(3) 0.08902(12) 0.0237(6) Uani 1 1 d . . .
C3 C 0.5329(3) 0.9356(3) 0.07755(13) 0.0248(6) Uani 1 1 d . . .
C4 C 0.5220(3) 0.8593(3) 0.12094(13) 0.0250(6) Uani 1 1 d . . .
C5 C 0.7011(3) 1.1812(3) 0.16923(13) 0.0258(7) Uani 1 1 d . . .
C6 C 0.6680(4) 1.2048(3) 0.22082(13) 0.0283(7) Uani 1 1 d . . .
H6 H 0.6001 1.1542 0.2372 0.034 Uiso 1 1 calc R . .
C7 C 0.7345(3) 1.3030(3) 0.24877(13) 0.0277(7) Uani 1 1 d . . .
H7 H 0.7104 1.3180 0.2833 0.033 Uiso 1 1 calc R . .
C8 C 0.8362(3) 1.3777(3) 0.22498(13) 0.0274(7) Uani 1 1 d . . .
C9 C 0.8738(3) 1.3540(3) 0.17379(14) 0.0287(7) Uani 1 1 d . . .
H9 H 0.9436 1.4035 0.1579 0.034 Uiso 1 1 calc R . .
C10 C 0.8063(4) 1.2554(3) 0.14615(13) 0.0272(7) Uani 1 1 d . . .
H10 H 0.8321 1.2392 0.1118 0.033 Uiso 1 1 calc R . .
C11 C 1.0053(4) 1.5466(4) 0.23499(15) 0.0384(8) Uani 1 1 d . . .
H11A H 1.0816 1.4904 0.2253 0.058 Uiso 1 1 calc R . .
H11B H 1.0377 1.6076 0.2606 0.058 Uiso 1 1 calc R . .
H11C H 0.9726 1.5924 0.2048 0.058 Uiso 1 1 calc R . .
C12 C 0.6077(3) 1.1633(3) 0.04890(12) 0.0238(6) Uani 1 1 d . . .
C13 C 0.5479(4) 1.2856(3) 0.05652(13) 0.0259(7) Uani 1 1 d . . .
H13 H 0.5060 1.3053 0.0883 0.031 Uiso 1 1 calc R . .
C14 C 0.5506(4) 1.3773(3) 0.01752(13) 0.0289(7) Uani 1 1 d . . .
H14 H 0.5113 1.4586 0.0232 0.035 Uiso 1 1 calc R . .
C15 C 0.6111(3) 1.3490(3) -0.02983(13) 0.0259(6) Uani 1 1 d . . .
C16 C 0.6743(4) 1.2288(3) -0.03821(13) 0.0256(6) Uani 1 1 d . . .
H16 H 0.7170 1.2099 -0.0699 0.031 Uiso 1 1 calc R . .
C17 C 0.6720(4) 1.1378(3) 0.00172(13) 0.0280(7) Uani 1 1 d . . .
H17 H 0.7149 1.0579 -0.0035 0.034 Uiso 1 1 calc R . .
C18 C 0.6758(5) 1.4187(3) -0.11496(13) 0.0365(8) Uani 1 1 d . . .
H18A H 0.7742 1.4019 -0.1092 0.055 Uiso 1 1 calc R . .
H18B H 0.6658 1.4922 -0.1375 0.055 Uiso 1 1 calc R . .
H18C H 0.6329 1.3444 -0.1308 0.055 Uiso 1 1 calc R . .
C19 C 0.4865(3) 0.8950(3) 0.02512(13) 0.0245(6) Uani 1 1 d . . .
C20 C 0.5335(4) 0.7775(3) 0.00429(13) 0.0264(7) Uani 1 1 d . . .
H20 H 0.5935 0.7258 0.0240 0.032 Uiso 1 1 calc R . .
C21 C 0.4936(3) 0.7362(3) -0.04448(13) 0.0259(7) Uani 1 1 d . . .
H21 H 0.5258 0.6573 -0.0572 0.031 Uiso 1 1 calc R . .
C22 C 0.4048(3) 0.8129(3) -0.07468(13) 0.0261(6) Uani 1 1 d . . .
C23 C 0.3545(3) 0.9295(3) -0.05432(13) 0.0280(7) Uani 1 1 d . . .
H23 H 0.2932 0.9806 -0.0738 0.034 Uiso 1 1 calc R . .
C24 C 0.3958(3) 0.9686(3) -0.00537(13) 0.0259(6) Uani 1 1 d . . .
H24 H 0.3619 1.0466 0.0077 0.031 Uiso 1 1 calc R . .
C25 C 0.4264(4) 0.6734(3) -0.14759(15) 0.0370(8) Uani 1 1 d . . .
H25A H 0.5271 0.6837 -0.1477 0.055 Uiso 1 1 calc R . .
H25B H 0.3932 0.6649 -0.1827 0.055 Uiso 1 1 calc R . .
H25C H 0.4018 0.5972 -0.1282 0.055 Uiso 1 1 calc R . .
C26 C 0.4605(3) 0.7287(3) 0.12750(12) 0.0251(6) Uani 1 1 d . . .
C27 C 0.5295(4) 0.6365(3) 0.15733(12) 0.0258(6) Uani 1 1 d . . .
H27 H 0.6190 0.6545 0.1703 0.031 Uiso 1 1 calc R . .
C28 C 0.4670(4) 0.5166(3) 0.16839(13) 0.0271(7) Uani 1 1 d . . .
H28 H 0.5147 0.4552 0.1882 0.033 Uiso 1 1 calc R . .
C29 C 0.3344(4) 0.4912(3) 0.14956(13) 0.0274(7) Uani 1 1 d . . .
C30 C 0.2648(4) 0.5805(3) 0.11752(13) 0.0283(7) Uani 1 1 d . . .
H30 H 0.1770 0.5611 0.1034 0.034 Uiso 1 1 calc R . .
C31 C 0.3289(4) 0.6983(3) 0.10731(13) 0.0275(7) Uani 1 1 d . . .
H31 H 0.2826 0.7584 0.0864 0.033 Uiso 1 1 calc R . .
C32 C 0.3184(5) 0.2917(3) 0.19659(14) 0.0382(8) Uani 1 1 d . . .
H32A H 0.3988 0.2491 0.1817 0.057 Uiso 1 1 calc R . .
H32B H 0.2488 0.2284 0.2061 0.057 Uiso 1 1 calc R . .
H32C H 0.3470 0.3390 0.2270 0.057 Uiso 1 1 calc R . .

loop_
_atom_site_aniso_label
_atom_site_aniso_U_11
_atom_site_aniso_U_22
_atom_site_aniso_U_33
_atom_site_aniso_U_23
_atom_site_aniso_U_13
_atom_site_aniso_U_12
S1 0.0320(4) 0.0184(4) 0.0360(4) 0.0035(3) -0.0020(3) -0.0043(3)
O1 0.0379(14) 0.0241(12) 0.0381(12) -0.0033(9) -0.0008(10) -0.0062(10)
O2 0.0469(15) 0.0173(11) 0.0409(13) 0.0087(10) 0.0044(11) 0.0087(11)
O3 0.0341(14) 0.0248(12) 0.0400(13) -0.0054(10) -0.0032(10) 0.0049(10)
O4 0.0355(13) 0.0162(11) 0.0451(14) 0.0028(9) -0.0014(11) -0.0059(10)
C1 0.0247(16) 0.0151(13) 0.0368(16) 0.0047(12) 0.0025(12) -0.0017(12)
C2 0.0218(14) 0.0146(13) 0.0349(15) 0.0016(11) 0.0021(12) 0.0004(13)
C3 0.0190(14) 0.0144(13) 0.0410(17) 0.0011(12) 0.0012(12) 0.0032(12)
C4 0.0183(15) 0.0176(14) 0.0390(17) 0.0013(12) -0.0017(12) -0.0044(12)
C5 0.0234(15) 0.0157(13) 0.0382(17) 0.0043(12) -0.0030(12) -0.0006(11)
C6 0.0238(16) 0.0193(14) 0.0419(18) 0.0070(13) -0.0015(13) -0.0002(12)
C7 0.0254(16) 0.0288(17) 0.0289(15) 0.0015(13) 0.0000(12) 0.0011(13)
C8 0.0230(16) 0.0216(15) 0.0377(18) -0.0011(13) -0.0059(13) -0.0006(13)
C9 0.0231(16) 0.0224(15) 0.0407(18) 0.0047(14) -0.0019(13) -0.0038(12)
C10 0.0261(17) 0.0239(16) 0.0316(16) -0.0006(13) 0.0003(12) -0.0036(13)
C11 0.041(2) 0.0281(18) 0.046(2) -0.0016(15) -0.0010(16) -0.0098(16)
C12 0.0209(15) 0.0156(13) 0.0350(16) 0.0002(12) -0.0026(12) -0.0024(12)
C13 0.0260(16) 0.0177(14) 0.0340(16) -0.0032(12) 0.0011(12) -0.0001(12)
C14 0.0333(18) 0.0097(13) 0.0437(18) -0.0020(12) -0.0001(14) 0.0018(12)
C15 0.0238(16) 0.0167(14) 0.0372(17) 0.0046(12) -0.0014(12) -0.0022(12)
C16 0.0234(15) 0.0170(14) 0.0364(16) -0.0006(12) 0.0030(13) -0.0011(12)
C17 0.0314(18) 0.0144(13) 0.0381(17) -0.0002(12) 0.0002(13) 0.0006(12)
C18 0.047(2) 0.0247(17) 0.0376(19) 0.0067(14) 0.0048(16) 0.0035(16)
C19 0.0217(15) 0.0135(13) 0.0384(17) 0.0012(12) 0.0032(12) -0.0010(11)
C20 0.0264(16) 0.0138(14) 0.0389(17) 0.0020(12) 0.0029(13) 0.0057(11)
C21 0.0234(16) 0.0112(13) 0.0431(18) 0.0007(12) 0.0052(13) 0.0008(11)
C22 0.0202(15) 0.0195(14) 0.0386(17) 0.0003(12) 0.0035(13) -0.0008(12)
C23 0.0270(17) 0.0184(14) 0.0385(17) 0.0034(13) 0.0014(12) 0.0060(13)
C24 0.0209(15) 0.0153(13) 0.0413(17) 0.0011(12) 0.0023(12) 0.0040(11)
C25 0.039(2) 0.0245(17) 0.047(2) -0.0095(15) -0.0037(16) 0.0044(15)
C26 0.0232(16) 0.0182(15) 0.0340(16) 0.0001(12) 0.0036(12) -0.0006(12)
C27 0.0235(15) 0.0187(14) 0.0350(16) 0.0002(12) -0.0025(12) -0.0038(12)
C28 0.0283(16) 0.0168(14) 0.0362(17) 0.0023(12) 0.0027(13) 0.0011(12)
C29 0.0286(17) 0.0167(14) 0.0371(17) -0.0013(12) 0.0042(13) -0.0024(12)
C30 0.0214(16) 0.0235(16) 0.0399(18) -0.0026(13) -0.0033(13) -0.0014(12)
C31 0.0258(16) 0.0186(15) 0.0380(17) 0.0021(12) -0.0006(13) 0.0033(13)
C32 0.049(2) 0.0227(17) 0.0427(19) 0.0039(14) -0.0049(17) -0.0098(16)

loop_
_atom_type_symbol
_atom_type_description
_atom_type_scat_dispersion_real
_atom_type_scat_dispersion_imag
_atom_type_scat_source
C C 0.0033 0.0016 'International Tables Vol C Tables 4.2.6.8 and 6.1.1.4'
H H 0.0000 0.0000 'International Tables Vol C Tables 4.2.6.8 and 6.1.1.4'
O O 0.0106 0.0060 'International Tables Vol C Tables 4.2.6.8 and 6.1.1.4'
S S 0.1246 0.1234 'International Tables Vol C Tables 4.2.6.8 and 6.1.1.4'

loop_
_geom_angle_atom_site_label_1
_geom_angle_atom_site_label_2
_geom_angle_atom_site_label_3
_geom_angle
_geom_angle_site_symmetry_1
_geom_angle_site_symmetry_3
_geom_angle_publ_flag
C4 S1 C1 92.97(16) . . ?
C8 O1 C11 117.6(3) . . ?
C15 O2 C18 117.5(3) . . ?
C22 O3 C25 116.4(3) . . ?
C29 O4 C32 116.7(3) . . ?
C2 C1 C5 132.0(3) . . ?
C2 C1 S1 110.5(2) . . ?
C5 C1 S1 117.4(2) . . ?
C1 C2 C3 112.9(3) . . ?
C1 C2 C12 124.9(3) . . ?
C3 C2 C12 122.2(3) . . ?
C4 C3 C2 112.3(3) . . ?
C4 C3 C19 123.8(3) . . ?
C2 C3 C19 123.9(3) . . ?
C3 C4 C26 130.3(3) . . ?
C3 C4 S1 111.3(2) . . ?
C26 C4 S1 118.2(2) . . ?
C6 C5 C10 118.3(3) . . ?
C6 C5 C1 120.0(3) . . ?
C10 C5 C1 121.7(3) . . ?
C5 C6 C7 121.3(3) . . ?
C8 C7 C6 119.7(3) . . ?
O1 C8 C7 114.9(3) . . ?
O1 C8 C9 124.9(3) . . ?
C7 C8 C9 120.2(3) . . ?
C8 C9 C10 119.6(3) . . ?
C5 C10 C9 120.9(3) . . ?
C17 C12 C13 118.3(3) . . ?
C17 C12 C2 121.0(3) . . ?
C13 C12 C2 120.6(3) . . ?
C14 C13 C12 120.8(3) . . ?
C15 C14 C13 120.2(3) . . ?
O2 C15 C14 116.9(3) . . ?
O2 C15 C16 122.8(3) . . ?
C14 C15 C16 120.3(3) . . ?
C17 C16 C15 118.7(3) . . ?
C12 C17 C16 121.6(3) . . ?
C24 C19 C20 117.1(3) . . ?
C24 C19 C3 122.9(3) . . ?
C20 C19 C3 120.0(3) . . ?
C21 C20 C19 122.0(3) . . ?
C20 C21 C22 119.8(3) . . ?
O3 C22 C21 124.9(3) . . ?
O3 C22 C23 115.9(3) . . ?
C21 C22 C23 119.2(3) . . ?
C24 C23 C22 119.8(3) . . ?
C23 C24 C19 122.0(3) . . ?
C31 C26 C27 118.4(3) . . ?
C31 C26 C4 121.2(3) . . ?
C27 C26 C4 120.2(3) . . ?
C26 C27 C28 121.3(3) . . ?
C29 C28 C27 119.0(3) . . ?
C28 C29 O4 124.7(3) . . ?
C28 C29 C30 120.8(3) . . ?
O4 C29 C30 114.5(3) . . ?
C31 C30 C29 118.9(3) . . ?
C30 C31 C26 121.5(3) . . ?

loop_
_geom_bond_atom_site_label_1
_geom_bond_atom_site_label_2
_geom_bond_distance
_geom_bond_site_symmetry_2
_geom_bond_publ_flag
S1 C4 1.722(3) . ?
S1 C1 1.729(3) . ?
O1 C8 1.376(4) . ?
O1 C11 1.410(4) . ?
O2 C15 1.371(4) . ?
O2 C18 1.416(4) . ?
O3 C22 1.361(4) . ?
O3 C25 1.429(4) . ?
O4 C29 1.378(4) . ?
O4 C32 1.433(4) . ?
C1 C2 1.375(5) . ?
C1 C5 1.485(4) . ?
C2 C3 1.448(4) . ?
C2 C12 1.481(4) . ?
C3 C4 1.369(5) . ?
C3 C19 1.477(5) . ?
C4 C26 1.479(4) . ?
C5 C6 1.383(5) . ?
C5 C10 1.391(4) . ?
C6 C7 1.393(5) . ?
C7 C8 1.377(5) . ?
C8 C9 1.384(5) . ?
C9 C10 1.397(4) . ?
C12 C17 1.382(5) . ?
C12 C13 1.398(4) . ?
C13 C14 1.379(5) . ?
C14 C15 1.376(5) . ?
C15 C16 1.395(4) . ?
C16 C17 1.391(4) . ?
C19 C24 1.389(4) . ?
C19 C20 1.399(4) . ?
C20 C21 1.376(5) . ?
C21 C22 1.392(4) . ?
C22 C23 1.397(4) . ?
C23 C24 1.377(5) . ?
C26 C31 1.386(5) . ?
C26 C27 1.387(4) . ?
C27 C28 1.402(4) . ?
C28 C29 1.372(5) . ?
C29 C30 1.402(5) . ?
C30 C31 1.385(4) . ?

loop_
_cod_related_entry_id
_cod_related_entry_database
_cod_related_entry_code
1 ChemSpider 21155865
